data_2236887
loop_
_publ_author_name
'Li, Ya-Feng'
'Xu, Yue'
'Qin, Xiao-Lin'
'Yuan, Yong-Peng'
'Gao, Wen-Yuan'

_publ_section_title
;
 <i>catena</i>-Poly[[[aqua(2,2'-bipyridine-\k^2^<i>N</i>,<i>N</i>')zinc]-\m-furan-2,5-dicarboxylato-\k^2^<i>O</i>^2^:<i>O</i>^5^]
 dihydrate]
;
_journal_coeditor_code HB6980
_journal_issue 12
_journal_name_full 'Acta Crystallographica Section E'
_journal_page_first m1466
_journal_paper_doi 10.1107/S1600536812045503
_journal_volume 68
_journal_year 2012
_chemical_formula_iupac '[Zn (C6 H2 O5) (C10 H8 N2) (H2 O)], 2H2 O'
_chemical_formula_moiety 'C16 H12 N2 O6 Zn, 2(H2 O)'
_chemical_formula_sum 'C16 H16 N2 O8 Zn'
_chemical_formula_weight 429.70
_chemical_name_systematic
;
<i>catena</i>-Poly[[[aqua(2,2'-bipyridine-\k^2^<i>N</i>,<i>N</i>')zinc]-\m-
furan-2,5-dicarboxylato-\k^2^<i>O</i>^2^:<i>O</i>^5^] dihydrate]
;
_space_group_IT_number 2
_symmetry_cell_setting triclinic
_symmetry_space_group_name_Hall '-P 1'
_symmetry_space_group_name_H-M 'P -1'
_atom_sites_solution_hydrogens geom
_atom_sites_solution_primary direct
_atom_sites_solution_secondary difmap
_audit_creation_method SHELXL-97
_cell_angle_alpha 69.99(3)
_cell_angle_beta 87.63(3)
_cell_angle_gamma 65.85(3)
_cell_formula_units_Z 2
_cell_length_a 8.5815(17)
_cell_length_b 9.2928(19)
_cell_length_c 12.753(3)
_cell_measurement_reflns_used 2000
_cell_measurement_temperature 293(2)
_cell_measurement_theta_max 27.49
_cell_measurement_theta_min 3.29
_cell_volume 866.2(4)
_computing_cell_refinement 'PROCESS-AUTO (Rigaku, 1998)'
_computing_data_collection 'PROCESS-AUTO (Rigaku, 1998)'
_computing_data_reduction 'Crystal Structure (Rigaku/MSC, 2002)'
_computing_molecular_graphics 'DIAMOND (Brandenburg, 2000)'
_computing_publication_material 'SHELXL97 (Sheldrick, 2008)'
_computing_structure_refinement 'SHELXL97 (Sheldrick, 2008)'
_computing_structure_solution 'SHELXS97 (Sheldrick, 2008)'
_diffrn_ambient_temperature 293(2)
_diffrn_detector_area_resol_mean 10.00
_diffrn_measured_fraction_theta_full 0.987
_diffrn_measured_fraction_theta_max 0.987
_diffrn_measurement_device_type 'Rigaku R-AXIS RAPID'
_diffrn_measurement_method \w
_diffrn_radiation_monochromator graphite
_diffrn_radiation_source 'fine-focus sealed tube'
_diffrn_radiation_type MoK\a
_diffrn_radiation_wavelength 0.71073
_diffrn_reflns_av_R_equivalents 0.0230
_diffrn_reflns_av_sigmaI/netI 0.0302
_diffrn_reflns_limit_h_max 11
_diffrn_reflns_limit_h_min -10
_diffrn_reflns_limit_k_max 12
_diffrn_reflns_limit_k_min -11
_diffrn_reflns_limit_l_max 16
_diffrn_reflns_limit_l_min -16
_diffrn_reflns_number 8557
_diffrn_reflns_theta_full 27.49
_diffrn_reflns_theta_max 27.49
_diffrn_reflns_theta_min 3.29
_exptl_absorpt_coefficient_mu 1.467
_exptl_absorpt_correction_T_max 0.73
_exptl_absorpt_correction_T_min 0.57
_exptl_absorpt_correction_type multi-scan
_exptl_absorpt_process_details '(ABSCOR; Higashi, 1995)'
_exptl_crystal_colour colorless
_exptl_crystal_density_diffrn 1.648
_exptl_crystal_density_method 'not measured'
_exptl_crystal_description block
_exptl_crystal_F_000 440
_exptl_crystal_size_max 0.43
_exptl_crystal_size_mid 0.34
_exptl_crystal_size_min 0.23
_refine_diff_density_max 0.671
_refine_diff_density_min -0.588
_refine_ls_extinction_method none
_refine_ls_goodness_of_fit_ref 1.102
_refine_ls_hydrogen_treatment mixed
_refine_ls_matrix_type full
_refine_ls_number_parameters 262
_refine_ls_number_reflns 3925
_refine_ls_number_restraints 9
_refine_ls_restrained_S_all 1.105
_refine_ls_R_factor_all 0.0402
_refine_ls_R_factor_gt 0.0356
_refine_ls_shift/su_max 0.000
_refine_ls_shift/su_mean 0.000
_refine_ls_structure_factor_coef Fsqd
_refine_ls_weighting_details 'calc w=1/[\s^2^(Fo^2^)+(0.0684P)^2^] where P=(Fo^2^+2Fc^2^)/3'
_refine_ls_weighting_scheme calc
_refine_ls_wR_factor_gt 0.0985
_refine_ls_wR_factor_ref 0.1016
_reflns_number_gt 3433
_reflns_number_total 3925
_reflns_threshold_expression I>2\s(I)
_cod_data_source_file hb6980.cif
_cod_data_source_block I
_cod_original_cell_volume 866.2(3)
_cod_database_code 2236887
_cod_database_fobs_code 2236887

loop_
_symmetry_equiv_pos_as_xyz
'x, y, z'
'-x, -y, -z'

loop_
_atom_site_type_symbol
_atom_site_label
_atom_site_fract_x
_atom_site_fract_y
_atom_site_fract_z
_atom_site_U_iso_or_equiv
_atom_site_adp_type
_atom_site_calc_flag
_atom_site_refinement_flags
_atom_site_occupancy
_atom_site_symmetry_multiplicity
Zn Zn1 1.02440(3) 0.08858(3) 0.301753(18) 0.03278(11) Uani d . 1 1
O O1 0.8000(2) 0.15494(19) 0.36940(13) 0.0406(3) Uani d . 1 1
O O2 0.7541(3) 0.4185(2) 0.26829(18) 0.0583(5) Uani d . 1 1
O O3 0.44358(18) 0.53732(17) 0.35155(12) 0.0331(3) Uani d . 1 1
O O4 0.1984(2) 0.84783(19) 0.33670(14) 0.0437(4) Uani d . 1 1
O O5 0.0295(2) 0.7310(2) 0.43028(18) 0.0558(5) Uani d . 1 1
N N1 0.9017(2) 0.1152(2) 0.15016(15) 0.0381(4) Uani d . 1 1
N N2 1.1346(2) 0.2204(2) 0.18046(15) 0.0366(4) Uani d . 1 1
C C1 0.7097(3) 0.3148(3) 0.33458(17) 0.0351(4) Uani d . 1 1
C C2 0.5420(3) 0.3677(2) 0.38022(17) 0.0308(4) Uani d . 1 1
C C3 0.4610(3) 0.2801(3) 0.4468(2) 0.0401(5) Uani d . 1 1
H H3 0.5014 0.1632 0.4773 0.048 Uiso calc R 1 1
C C4 0.3028(3) 0.3994(3) 0.4615(2) 0.0427(5) Uani d . 1 1
H H4 0.2189 0.3765 0.5034 0.051 Uiso calc R 1 1
C C5 0.2977(3) 0.5523(3) 0.40305(17) 0.0329(4) Uani d . 1 1
C C6 0.1649(3) 0.7242(3) 0.38908(18) 0.0355(4) Uani d . 1 1
C C7 0.7801(3) 0.0635(3) 0.1426(2) 0.0494(6) Uani d . 1 1
H H7 0.7456 0.0075 0.2082 0.059 Uiso calc R 1 1
C C8 0.7031(4) 0.0910(4) 0.0391(3) 0.0573(7) Uani d . 1 1
H H8 0.6182 0.0545 0.0354 0.069 Uiso calc R 1 1
C C9 0.7551(4) 0.1728(4) -0.0565(2) 0.0593(7) Uani d . 1 1
H H9 0.7053 0.1926 -0.1263 0.071 Uiso calc R 1 1
C C10 0.8824(4) 0.2266(3) -0.0497(2) 0.0492(6) Uani d . 1 1
H H10 0.9190 0.2821 -0.1143 0.059 Uiso calc R 1 1
C C11 0.9536(3) 0.1952(3) 0.05628(18) 0.0387(5) Uani d . 1 1
C C12 1.0886(3) 0.2478(3) 0.07396(18) 0.0373(4) Uani d . 1 1
C C13 1.1640(3) 0.3239(3) -0.0142(2) 0.0491(6) Uani d . 1 1
H H13 1.1321 0.3414 -0.0878 0.059 Uiso calc R 1 1
C C14 1.2854(4) 0.3726(3) 0.0090(2) 0.0558(6) Uani d . 1 1
H H14 1.3368 0.4232 -0.0489 0.067 Uiso calc R 1 1
C C15 1.3307(4) 0.3460(3) 0.1186(2) 0.0524(6) Uani d . 1 1
H H15 1.4113 0.3799 0.1359 0.063 Uiso calc R 1 1
C C16 1.2541(3) 0.2686(3) 0.2017(2) 0.0465(5) Uani d . 1 1
H H16 1.2862 0.2485 0.2759 0.056 Uiso calc R 1 1
O O1W 1.1508(2) 0.1017(2) 0.43471(13) 0.0397(3) Uani d D 1 1
H H1A 1.079(3) 0.175(3) 0.462(2) 0.048 Uiso d D 1 1
H H1B 1.189(3) 0.005(2) 0.4890(18) 0.048 Uiso d D 1 1
O O2W 0.8859(7) 0.6378(6) 0.2753(2) 0.1299(15) Uani d D 1 1
H H2A 0.872(8) 0.543(5) 0.291(4) 0.156 Uiso d D 1 1
H H2B 0.919(8) 0.632(7) 0.342(3) 0.156 Uiso d D 1 1
O O3W 0.5178(5) 0.8678(5) 0.2312(3) 0.1173(12) Uani d D 1 1
H H3A 0.456(5) 0.842(6) 0.285(3) 0.141 Uiso d D 1 1
H H3B 0.612(4) 0.777(5) 0.240(4) 0.141 Uiso d D 1 1

loop_
_atom_site_aniso_label
_atom_site_aniso_U_11
_atom_site_aniso_U_22
_atom_site_aniso_U_33
_atom_site_aniso_U_12
_atom_site_aniso_U_13
_atom_site_aniso_U_23
Zn1 0.03146(16) 0.02874(14) 0.03086(15) -0.00672(10) 0.00895(10) -0.01011(10)
O1 0.0337(8) 0.0338(7) 0.0378(8) -0.0014(6) 0.0106(6) -0.0102(7)
O2 0.0560(11) 0.0468(9) 0.0676(12) -0.0222(9) 0.0314(10) -0.0170(9)
O3 0.0296(7) 0.0248(6) 0.0381(7) -0.0058(6) 0.0078(6) -0.0109(6)
O4 0.0395(9) 0.0297(7) 0.0515(9) -0.0041(6) 0.0042(7) -0.0152(7)
O5 0.0394(10) 0.0562(10) 0.0831(13) -0.0156(8) 0.0249(9) -0.0454(11)
N1 0.0325(9) 0.0392(9) 0.0380(9) -0.0089(8) 0.0072(7) -0.0165(8)
N2 0.0384(10) 0.0324(8) 0.0339(9) -0.0114(7) 0.0099(7) -0.0108(8)
C1 0.0311(10) 0.0355(10) 0.0346(10) -0.0092(9) 0.0064(8) -0.0140(9)
C2 0.0286(10) 0.0249(8) 0.0335(9) -0.0053(7) 0.0036(8) -0.0116(8)
C3 0.0385(12) 0.0266(9) 0.0505(12) -0.0106(9) 0.0113(10) -0.0128(9)
C4 0.0360(12) 0.0384(11) 0.0554(13) -0.0154(9) 0.0186(10) -0.0205(11)
C5 0.0284(10) 0.0323(9) 0.0373(10) -0.0083(8) 0.0072(8) -0.0175(9)
C6 0.0317(11) 0.0335(10) 0.0404(11) -0.0052(8) 0.0028(8) -0.0225(9)
C7 0.0407(13) 0.0544(14) 0.0549(14) -0.0168(11) 0.0118(11) -0.0263(13)
C8 0.0395(14) 0.0617(16) 0.0741(18) -0.0131(12) 0.0014(12) -0.0378(16)
C9 0.0544(17) 0.0597(16) 0.0537(15) -0.0058(13) -0.0076(13) -0.0294(14)
C10 0.0542(15) 0.0433(12) 0.0390(12) -0.0084(11) 0.0010(10) -0.0162(11)
C11 0.0384(12) 0.0325(10) 0.0347(10) -0.0039(9) 0.0059(9) -0.0133(9)
C12 0.0389(12) 0.0288(9) 0.0334(10) -0.0051(8) 0.0083(8) -0.0102(8)
C13 0.0528(15) 0.0445(12) 0.0349(11) -0.0125(11) 0.0143(10) -0.0073(10)
C14 0.0545(16) 0.0459(13) 0.0536(15) -0.0193(12) 0.0230(12) -0.0062(12)
C15 0.0469(15) 0.0481(13) 0.0614(16) -0.0234(12) 0.0133(12) -0.0152(13)
C16 0.0487(14) 0.0474(12) 0.0450(12) -0.0217(11) 0.0098(10) -0.0168(11)
O1W 0.0422(9) 0.0358(7) 0.0343(8) -0.0091(7) 0.0081(6) -0.0140(7)
O2W 0.221(4) 0.178(4) 0.0612(16) -0.155(4) 0.025(2) -0.038(2)
O3W 0.091(2) 0.135(3) 0.123(3) -0.069(2) 0.019(2) -0.017(2)

loop_
_atom_type_symbol
_atom_type_description
_atom_type_scat_dispersion_real
_atom_type_scat_dispersion_imag
_atom_type_scat_source
C C 0.0033 0.0016 'International Tables Vol C Tables 4.2.6.8 and 6.1.1.4'
H H 0.0000 0.0000 'International Tables Vol C Tables 4.2.6.8 and 6.1.1.4'
N N 0.0061 0.0033 'International Tables Vol C Tables 4.2.6.8 and 6.1.1.4'
O O 0.0106 0.0060 'International Tables Vol C Tables 4.2.6.8 and 6.1.1.4'
Zn Zn 0.2839 1.4301 'International Tables Vol C Tables 4.2.6.8 and 6.1.1.4'

loop_
_geom_angle_atom_site_label_1
_geom_angle_atom_site_label_2
_geom_angle_atom_site_label_3
_geom_angle_site_symmetry_1
_geom_angle_site_symmetry_3
_geom_angle
O4 Zn1 O1 1_645 . 123.96(7)
O4 Zn1 N2 1_645 . 101.59(8)
O1 Zn1 N2 . . 134.31(7)
O4 Zn1 O1W 1_645 . 89.61(7)
O1 Zn1 O1W . . 91.03(7)
N2 Zn1 O1W . . 92.77(7)
O4 Zn1 N1 1_645 . 96.59(8)
O1 Zn1 N1 . . 92.21(7)
N2 Zn1 N1 . . 78.06(8)
O1W Zn1 N1 . . 169.79(7)
C1 O1 Zn1 . . 112.97(14)
C5 O3 C2 . . 105.96(16)
C6 O4 Zn1 . 1_465 122.19(15)
C7 N1 C11 . . 119.8(2)
C7 N1 Zn1 . . 125.87(17)
C11 N1 Zn1 . . 114.32(15)
C12 N2 C16 . . 119.0(2)
C12 N2 Zn1 . . 115.74(15)
C16 N2 Zn1 . . 125.13(16)
O2 C1 O1 1 . 124.2(2)
O2 C1 O1 . . 124.2(2)
O2 C1 C2 1 . 121.42(19)
O2 C1 C2 . . 121.42(19)
O1 C1 C2 . . 114.39(19)
C3 C2 O3 . . 110.11(18)
C3 C2 C1 . . 132.51(18)
O3 C2 C1 . . 117.38(18)
C2 C3 C4 . . 106.94(19)
C2 C3 H3 . . 126.5
C4 C3 H3 . . 126.5
C5 C4 C3 . . 106.4(2)
C5 C4 H4 . . 126.8
C3 C4 H4 . . 126.8
C4 C5 O3 . . 110.58(18)
C4 C5 C6 . . 130.7(2)
O3 C5 C6 . . 118.72(18)
O5 C6 O4 . 1 126.2(2)
O5 C6 O4 . . 126.2(2)
O5 C6 C5 . . 116.0(2)
O4 C6 C5 1 . 117.87(19)
O4 C6 C5 . . 117.87(19)
N1 C7 C8 . . 121.8(3)
N1 C7 H7 . . 119.1
C8 C7 H7 . . 119.1
C9 C8 C7 . . 118.5(3)
C9 C8 H8 . . 120.7
C7 C8 H8 . . 120.7
C8 C9 C10 . . 120.1(2)
C8 C9 H9 . . 119.9
C10 C9 H9 . . 119.9
C9 C10 C11 . . 118.3(3)
C9 C10 H10 . . 120.8
C11 C10 H10 . . 120.8
N1 C11 C10 . . 121.3(2)
N1 C11 C12 . . 115.47(19)
C10 C11 C12 . . 123.2(2)
N2 C12 C13 . . 120.9(2)
N2 C12 C11 . . 116.2(2)
C13 C12 C11 . . 122.9(2)
C14 C13 C12 . . 119.4(2)
C14 C13 H13 . . 120.3
C12 C13 H13 . . 120.3
C13 C14 C15 . . 119.4(2)
C13 C14 H14 . . 120.3
C15 C14 H14 . . 120.3
C16 C15 C14 . . 118.5(2)
C16 C15 H15 . . 120.7
C14 C15 H15 . . 120.7
N2 C16 C15 . . 122.8(2)
N2 C16 H16 . . 118.6
C15 C16 H16 . . 118.6
Zn1 O1W H1A . . 110.7(18)
Zn1 O1W H1B . . 109.3(17)
H1A O1W H1B . . 106(2)
H2A O2W H2B . . 103(3)
H3A O3W H3B . . 108(3)

loop_
_geom_bond_atom_site_label_1
_geom_bond_atom_site_label_2
_geom_bond_site_symmetry_2
_geom_bond_distance
_geom_bond_publ_flag
Zn1 O4 1_645 2.0180(17) y
Zn1 O1 . 2.0221(17) y
Zn1 N2 . 2.078(2) y
Zn1 O1W . 2.1142(17) y
Zn1 N1 . 2.1298(19) y
O1 C1 . 1.281(3) ?
O2 C1 . 1.226(3) ?
O3 C5 . 1.367(2) ?
O3 C2 . 1.369(2) ?
O4 C6 . 1.255(3) ?
O5 C6 . 1.242(3) ?
N1 C7 . 1.334(3) ?
N1 C11 . 1.342(3) ?
N2 C12 . 1.338(3) ?
N2 C16 . 1.344(3) ?
C1 C2 . 1.483(3) ?
C2 C3 . 1.345(3) ?
C3 C4 . 1.413(3) ?
C3 H3 . 0.9300 ?
C4 C5 . 1.343(3) ?
C4 H4 . 0.9300 ?
C5 C6 . 1.488(3) ?
C7 C8 . 1.395(4) ?
C7 H7 . 0.9300 ?
C8 C9 . 1.364(5) ?
C8 H8 . 0.9300 ?
C9 C10 . 1.391(4) ?
C9 H9 . 0.9300 ?
C10 C11 . 1.392(3) ?
C10 H10 . 0.9300 ?
C11 C12 . 1.481(3) ?
C12 C13 . 1.397(3) ?
C13 C14 . 1.371(4) ?
C13 H13 . 0.9300 ?
C14 C15 . 1.378(4) ?
C14 H14 . 0.9300 ?
C15 C16 . 1.371(4) ?
C15 H15 . 0.9300 ?
C16 H16 . 0.9300 ?
O1W H1A . 0.873(16) ?
O1W H1B . 0.864(16) ?
O2W H2A . 0.890(19) ?
O2W H2B . 0.890(19) ?
O3W H3A . 0.879(19) ?
O3W H3B . 0.871(19) ?

loop_
_geom_hbond_atom_site_label_D
_geom_hbond_atom_site_label_H
_geom_hbond_atom_site_label_A
_geom_hbond_site_symmetry_A
_geom_hbond_distance_DH
_geom_hbond_distance_HA
_geom_hbond_distance_DA
_geom_hbond_angle_DHA
O1W H1A O5 2_666 0.873(16) 1.891(19) 2.724(2) 159(2)
O1W H1B O1 2_756 0.864(16) 1.88(2) 2.701(3) 158(2)
O2W H2A O2 1 0.890(19) 1.91(3) 2.731(4) 152(5)
O2W H2B O5 1_655 0.890(19) 2.12(3) 2.902(4) 146(5)
O3W H3A O4 1 0.879(19) 2.27(3) 3.050(4) 148(4)
O3W H3B O2W 1 0.871(19) 2.15(3) 2.943(7) 152(5)

loop_
_geom_torsion_atom_site_label_1
_geom_torsion_atom_site_label_2
_geom_torsion_atom_site_label_3
_geom_torsion_atom_site_label_4
_geom_torsion_site_symmetry_1
_geom_torsion_site_symmetry_4
_geom_torsion
O4 Zn1 O1 C1 1_645 . -179.73(13)
N2 Zn1 O1 C1 . . -4.84(19)
O1W Zn1 O1 C1 . . 90.05(15)
N1 Zn1 O1 C1 . . -80.27(15)
O4 Zn1 N1 C7 1_645 . 82.2(2)
O1 Zn1 N1 C7 . . -42.31(19)
N2 Zn1 N1 C7 . . -177.3(2)
O1W Zn1 N1 C7 . . -150.7(3)
O4 Zn1 N1 C11 1_645 . -99.23(15)
O1 Zn1 N1 C11 . . 136.22(15)
N2 Zn1 N1 C11 . . 1.27(14)
O1W Zn1 N1 C11 . . 27.8(4)
O4 Zn1 N2 C12 1_645 . 90.59(16)
O1 Zn1 N2 C12 . . -85.08(17)
O1W Zn1 N2 C12 . . -179.24(15)
N1 Zn1 N2 C12 . . -3.79(14)
O4 Zn1 N2 C16 1_645 . -84.86(19)
O1 Zn1 N2 C16 . . 99.5(2)
O1W Zn1 N2 C16 . . 5.32(19)
N1 Zn1 N2 C16 . . -179.24(19)
O2 O2 C1 O1 1 . 0.00(12)
O2 O2 C1 C2 1 . 0.00(9)
Zn1 O1 C1 O2 . 1 -0.9(3)
Zn1 O1 C1 O2 . . -0.9(3)
Zn1 O1 C1 C2 . . 178.44(13)
C5 O3 C2 C3 . . 0.1(2)
C5 O3 C2 C1 . . 179.71(16)
O2 C1 C2 C3 1 . 175.1(2)
O2 C1 C2 C3 . . 175.1(2)
O1 C1 C2 C3 . . -4.2(3)
O2 C1 C2 O3 1 . -4.4(3)
O2 C1 C2 O3 . . -4.4(3)
O1 C1 C2 O3 . . 176.30(17)
O3 C2 C3 C4 . . 0.0(3)
C1 C2 C3 C4 . . -179.5(2)
C2 C3 C4 C5 . . -0.1(3)
C3 C4 C5 O3 . . 0.2(3)
C3 C4 C5 C6 . . -178.8(2)
C2 O3 C5 C4 . . -0.2(2)
C2 O3 C5 C6 . . 178.97(17)
O4 O4 C6 O5 1 . 0.00(18)
Zn1 O4 C6 O5 1_465 . -3.8(3)
O4 O4 C6 C5 1 . 0.00(19)
Zn1 O4 C6 C5 1_465 . 175.53(13)
C4 C5 C6 O5 . . -6.4(3)
O3 C5 C6 O5 . . 174.61(18)
C4 C5 C6 O4 . 1 174.2(2)
O3 C5 C6 O4 . 1 -4.8(3)
C4 C5 C6 O4 . . 174.2(2)
O3 C5 C6 O4 . . -4.8(3)
C11 N1 C7 C8 . . -0.4(4)
Zn1 N1 C7 C8 . . 178.01(18)
N1 C7 C8 C9 . . 0.2(4)
C7 C8 C9 C10 . . 0.1(4)
C8 C9 C10 C11 . . -0.2(4)
C7 N1 C11 C10 . . 0.3(3)
Zn1 N1 C11 C10 . . -178.29(17)
C7 N1 C11 C12 . . 179.80(19)
Zn1 N1 C11 C12 . . 1.2(2)
C9 C10 C11 N1 . . 0.0(3)
C9 C10 C11 C12 . . -179.4(2)
C16 N2 C12 C13 . . 0.5(3)
Zn1 N2 C12 C13 . . -175.20(16)
C16 N2 C12 C11 . . -178.66(19)
Zn1 N2 C12 C11 . . 5.6(2)
N1 C11 C12 N2 . . -4.5(3)
C10 C11 C12 N2 . . 175.0(2)
N1 C11 C12 C13 . . 176.33(19)
C10 C11 C12 C13 . . -4.2(3)
N2 C12 C13 C14 . . -0.7(3)
C11 C12 C13 C14 . . 178.5(2)
C12 C13 C14 C15 . . -0.1(4)
C13 C14 C15 C16 . . 1.1(4)
C12 N2 C16 C15 . . 0.5(4)
Zn1 N2 C16 C15 . . 175.76(19)
C14 C15 C16 N2 . . -1.3(4)
